data_2020753
loop_
_publ_author_name
'Massa, Werner'
'Herdtweck, Eberhardt'

_publ_section_title
;
 Erdalkakihydrogenfluoride SrF(HF~2~) und BaF(HF~2~)
;
_journal_coden_ASTM ACSCEE
_journal_issue 5
_journal_name_full
;
 Acta Crystallographica, Section C: Crystal Structure Communications
;
_journal_page_first 509
_journal_page_last 512
_journal_paper_doi 10.1107/s0108270183005314
_journal_volume 39
_journal_year 1983
_chemical_formula_sum 'F3 H Sr'
_chemical_formula_weight 145.623
_space_group_IT_number 11
_symmetry_cell_setting monoclinic
_symmetry_Int_Tables_number 11
_symmetry_space_group_name_Hall '-P 2yb'
_symmetry_space_group_name_H-M 'P 1 21/m 1'
_cell_angle_alpha 90.
_cell_angle_beta 117.63(1)
_cell_angle_gamma 90.
_cell_formula_units_Z 2
_cell_length_a 7.097(1)
_cell_length_b 3.942(1)
_cell_length_c 4.851(1)
_cell_volume 120.24(4)
_diffrn_ambient_temperature 293
_diffrn_radiation_probe x-ray
_diffrn_radiation_type MoK\a
_diffrn_radiation_wavelength 0.71069
_exptl_absorpt_coefficient_mu 21.91
_exptl_crystal_density_diffrn 4.022
_exptl_crystal_F_000 132
_refine_ls_number_reflns 621
_refine_ls_R_factor_gt 0.036
_refine_ls_wR_factor_gt 0.029
_cod_data_source_file Acta-Cryst-1983-C39-509-512-1.cif
_cod_data_source_block SrHF3
_cod_original_sg_symbol_H-M 'P 21/m'
_cod_original_formula_sum 'H F3 Sr'
_cod_database_code 2020753

loop_
_space_group_symop_id
_space_group_symop_operation_xyz
1 x,y,z
2 -x,1/2+y,-z
3 -x,-y,-z
4 x,1/2-y,z

loop_
_atom_site_label
_atom_site_type_symbol
_atom_site_thermal_displace_type
_atom_site_fract_x
_atom_site_fract_y
_atom_site_fract_z
_atom_site_occupancy
_atom_site_U_iso_or_equiv
_atom_site_calc_flag
_atom_site_refinement_flags
_atom_site_disorder_assembly
_atom_site_disorder_group
Sr Sr Uiso 0.29696(8) 0.25000 0.10859(13) 1.000 0.0136 . . . .
F1 F Uiso 0.4536(5) 0.25000 0.7051(8) 1.000 0.0141 . . . .
F2 F Uiso 0.8827(5) 0.25000 0.7638(8) 1.000 0.0138 . . . .
F3 F Uiso 0.8323(6) 0.25000 0.2671(8) 1.000 0.0182 . . . .
